data_7054547
loop_
_publ_author_name
'Yi, Hai'
'Albrecht, Markus'
'Valkonen, Arto'
'Rissanen, Kari'

_publ_section_title
;
 Perfluoro-1,1&#x2032;-biphenyl and perfluoronaphthalene and their
 derivatives as \p-acceptors for anions
;
_journal_issue 1
_journal_name_full 'New J. Chem.'
_journal_page_first 746
_journal_paper_doi 10.1039/C4NJ01654H
_journal_volume 39
_journal_year 2015
_chemical_formula_moiety 'C17 H14 F7 N2, C H4 O, Br'
_chemical_formula_sum 'C18 H18 Br F7 N2 O'
_chemical_formula_weight 491.25
_chemical_name_systematic
;
 ?
;
_space_group_IT_number 61
_symmetry_cell_setting orthorhombic
_symmetry_space_group_name_Hall '-P 2ac 2ab'
_symmetry_space_group_name_H-M 'P b c a'
_atom_sites_solution_hydrogens geom
_atom_sites_solution_primary direct
_atom_sites_solution_secondary difmap
_audit_creation_method SHELXL-97
_cell_angle_alpha 90.00
_cell_angle_beta 90.00
_cell_angle_gamma 90.00
_cell_formula_units_Z 8
_cell_length_a 13.6470(3)
_cell_length_b 12.4533(2)
_cell_length_c 22.0643(4)
_cell_measurement_reflns_used 5133
_cell_measurement_temperature 123(2)
_cell_measurement_theta_max 28.283
_cell_measurement_theta_min 0.407
_cell_volume 3749.83(12)
_computing_cell_refinement 'DENZO-SMN (Otwinowski & Minor, 1997)'
_computing_data_collection 'Collect (Bruker, 2008)'
_computing_data_reduction DENZO-SMN
_computing_molecular_graphics 'ORTEP-3 (Farrugia, 1997); MERCURY (Macrae, <i>et al.</i>, 2008)'
_computing_publication_material SHELXL-97
_computing_structure_refinement 'SHELXL-97 (Sheldrick, 2008)'
_computing_structure_solution 'SIR-2004 (Burla, et al., 2005)'
_diffrn_ambient_temperature 123(2)
_diffrn_detector_area_resol_mean 9
_diffrn_measured_fraction_theta_full 0.997
_diffrn_measured_fraction_theta_max 0.997
_diffrn_measurement_device_type 'Bruker-Nonius Kappa CCD with APEXII detector'
_diffrn_measurement_method '\f and \w scans'
_diffrn_radiation_monochromator graphite
_diffrn_radiation_source 'fine-focus sealed tube'
_diffrn_radiation_type MoK\a
_diffrn_radiation_wavelength 0.71073
_diffrn_reflns_av_R_equivalents 0.0659
_diffrn_reflns_av_sigmaI/netI 0.0473
_diffrn_reflns_limit_h_max 16
_diffrn_reflns_limit_h_min -16
_diffrn_reflns_limit_k_max 14
_diffrn_reflns_limit_k_min -14
_diffrn_reflns_limit_l_max 26
_diffrn_reflns_limit_l_min -21
_diffrn_reflns_number 21666
_diffrn_reflns_theta_full 25.25
_diffrn_reflns_theta_max 25.25
_diffrn_reflns_theta_min 2.40
_exptl_absorpt_coefficient_mu 2.272
_exptl_absorpt_correction_T_max 0.8571
_exptl_absorpt_correction_T_min 0.5896
_exptl_absorpt_correction_type multi-scan
_exptl_absorpt_process_details 'Sadabs (Sheldrick, 1996)'
_exptl_crystal_colour colourless
_exptl_crystal_density_diffrn 1.740
_exptl_crystal_density_method 'not measured'
_exptl_crystal_description plate
_exptl_crystal_F_000 1968
_exptl_crystal_size_max 0.26
_exptl_crystal_size_mid 0.20
_exptl_crystal_size_min 0.07
_refine_diff_density_max 0.720
_refine_diff_density_min -0.694
_refine_diff_density_rms 0.093
_refine_ls_extinction_method none
_refine_ls_goodness_of_fit_ref 1.037
_refine_ls_hydrogen_treatment mixed
_refine_ls_matrix_type full
_refine_ls_number_parameters 266
_refine_ls_number_reflns 3389
_refine_ls_number_restraints 1
_refine_ls_restrained_S_all 1.036
_refine_ls_R_factor_all 0.0745
_refine_ls_R_factor_gt 0.0470
_refine_ls_shift/su_max 0.000
_refine_ls_shift/su_mean 0.000
_refine_ls_structure_factor_coef Fsqd
_refine_ls_weighting_details 'calc w=1/[\s^2^(Fo^2^)+(0.0423P)^2^+11.1433P] where P=(Fo^2^+2Fc^2^)/3'
_refine_ls_weighting_scheme calc
_refine_ls_wR_factor_gt 0.1090
_refine_ls_wR_factor_ref 0.1189
_reflns_number_gt 2345
_reflns_number_total 3389
_reflns_threshold_expression >2\s(I)
_cod_data_source_file c4nj01654h2.cif
_cod_data_source_block 4
_cod_depositor_comments 'Adding full bibliography for 7054546--7054547.cif.'
_cod_original_sg_symbol_H-M Pbca
_cod_database_code 7054547

loop_
_symmetry_equiv_pos_as_xyz
'x, y, z'
'-x+1/2, -y, z+1/2'
'x+1/2, -y+1/2, -z'
'-x, y+1/2, -z+1/2'
'-x, -y, -z'
'x-1/2, y, -z-1/2'
'-x-1/2, y-1/2, z'
'x, -y-1/2, z-1/2'

loop_
_atom_site_label
_atom_site_type_symbol
_atom_site_fract_x
_atom_site_fract_y
_atom_site_fract_z
_atom_site_U_iso_or_equiv
_atom_site_adp_type
_atom_site_occupancy
_atom_site_symmetry_multiplicity
_atom_site_calc_flag
_atom_site_refinement_flags
Br1 Br 0.49884(3) 0.65545(3) 0.26118(2) 0.02803(16) Uani 1 1 d .
F9 F 0.2598(2) 0.6697(2) 0.38207(12) 0.0385(7) Uani 1 1 d .
F10 F 0.4122(2) 0.7821(2) 0.42149(13) 0.0453(8) Uani 1 1 d .
F12 F 0.5905(2) 0.7829(3) 0.45865(15) 0.0569(9) Uani 1 1 d .
F13 F 0.7541(2) 0.6773(3) 0.49057(16) 0.0712(11) Uani 1 1 d .
F14 F 0.7625(3) 0.4568(4) 0.47909(16) 0.0715(11) Uani 1 1 d .
F15 F 0.6079(2) 0.3475(3) 0.43636(13) 0.0465(8) Uani 1 1 d .
F17 F 0.4370(2) 0.3454(2) 0.39151(13) 0.0438(7) Uani 1 1 d .
N1 N 0.2573(3) 0.4401(3) 0.29067(17) 0.0261(8) Uani 1 1 d .
N2 N 0.2395(3) 0.4256(3) 0.17475(17) 0.0285(9) Uani 1 1 d .
C1 C 0.3468(3) 0.3861(4) 0.2636(2) 0.0288(10) Uani 1 1 d .
H1A H 0.3591 0.3166 0.2840 0.035 Uiso 1 1 calc R
H1B H 0.4053 0.4322 0.2690 0.035 Uiso 1 1 calc R
C2 C 0.3270(4) 0.3678(4) 0.1954(2) 0.0346(12) Uani 1 1 d .
H2A H 0.3844 0.3924 0.1717 0.041 Uiso 1 1 calc R
H2B H 0.3183 0.2901 0.1878 0.041 Uiso 1 1 calc R
C3 C 0.2496(3) 0.5390(4) 0.1934(2) 0.0273(10) Uani 1 1 d .
H3A H 0.1953 0.5815 0.1758 0.033 Uiso 1 1 calc R
H3B H 0.3121 0.5681 0.1775 0.033 Uiso 1 1 calc R
C4 C 0.2480(3) 0.5502(3) 0.26304(19) 0.0243(9) Uani 1 1 d .
H4A H 0.3029 0.5962 0.2766 0.029 Uiso 1 1 calc R
H4B H 0.1858 0.5840 0.2761 0.029 Uiso 1 1 calc R
C5 C 0.1681(3) 0.3739(4) 0.2737(2) 0.0323(11) Uani 1 1 d .
H5A H 0.1094 0.4019 0.2947 0.039 Uiso 1 1 calc R
H5B H 0.1778 0.2982 0.2860 0.039 Uiso 1 1 calc R
C6 C 0.1540(4) 0.3809(4) 0.2049(2) 0.0375(12) Uani 1 1 d .
H6A H 0.1409 0.3082 0.1886 0.045 Uiso 1 1 calc R
H6B H 0.0962 0.4263 0.1959 0.045 Uiso 1 1 calc R
C7 C 0.2615(3) 0.4456(4) 0.3589(2) 0.0287(10) Uani 1 1 d .
H7A H 0.2012 0.4809 0.3739 0.034 Uiso 1 1 calc R
H7B H 0.2623 0.3715 0.3752 0.034 Uiso 1 1 calc R
C8 C 0.3488(3) 0.5050(4) 0.3834(2) 0.0302(11) Uani 1 1 d .
C9 C 0.3437(3) 0.6186(4) 0.3936(2) 0.0314(11) Uani 1 1 d .
C10 C 0.4210(4) 0.6751(4) 0.4153(2) 0.0369(12) Uani 1 1 d .
C11 C 0.5098(4) 0.6223(4) 0.4294(2) 0.0361(12) Uani 1 1 d .
C12 C 0.5938(4) 0.6765(5) 0.4522(2) 0.0472(15) Uani 1 1 d .
C13 C 0.6770(4) 0.6215(5) 0.4673(2) 0.0428(14) Uani 1 1 d .
C14 C 0.6811(4) 0.5107(5) 0.4622(2) 0.0440(14) Uani 1 1 d .
C15 C 0.6040(4) 0.4557(5) 0.4403(2) 0.0441(14) Uani 1 1 d .
C16 C 0.5167(4) 0.5090(4) 0.4230(2) 0.0350(12) Uani 1 1 d .
C17 C 0.4335(4) 0.4554(4) 0.3989(2) 0.0345(12) Uani 1 1 d .
O18 O 0.5338(3) 0.5296(4) 0.13511(19) 0.0611(12) Uani 1 1 d D
H18 H 0.526(5) 0.568(5) 0.166(2) 0.092 Uiso 1 1 d D
C18 C 0.4963(5) 0.5739(6) 0.0821(3) 0.075(2) Uani 1 1 d .
H18A H 0.5461 0.6196 0.0632 0.113 Uiso 1 1 calc R
H18B H 0.4383 0.6171 0.0917 0.113 Uiso 1 1 calc R
H18C H 0.4781 0.5162 0.0541 0.113 Uiso 1 1 calc R

loop_
_atom_site_aniso_label
_atom_site_aniso_U_11
_atom_site_aniso_U_22
_atom_site_aniso_U_33
_atom_site_aniso_U_23
_atom_site_aniso_U_13
_atom_site_aniso_U_12
Br1 0.0191(2) 0.0315(2) 0.0336(3) 0.00112(19) 0.0027(2) 0.0005(2)
F9 0.0398(17) 0.0329(16) 0.0427(17) -0.0003(12) -0.0044(13) 0.0053(14)
F10 0.057(2) 0.0354(18) 0.0438(18) -0.0073(13) -0.0027(15) -0.0060(14)
F12 0.054(2) 0.062(2) 0.055(2) -0.0060(16) 0.0016(16) -0.0060(17)
F13 0.047(2) 0.101(3) 0.066(2) -0.014(2) -0.0120(18) -0.025(2)
F14 0.050(2) 0.107(3) 0.058(2) 0.010(2) -0.0027(17) 0.018(2)
F15 0.0456(18) 0.054(2) 0.0399(18) 0.0085(14) 0.0007(14) 0.0163(16)
F17 0.0389(17) 0.056(2) 0.0362(16) 0.0026(14) -0.0035(13) 0.0155(15)
N1 0.026(2) 0.022(2) 0.031(2) 0.0033(15) 0.0006(16) 0.0009(17)
N2 0.025(2) 0.028(2) 0.033(2) 0.0031(16) -0.0019(17) 0.0015(17)
C1 0.024(2) 0.028(3) 0.035(3) 0.000(2) 0.000(2) 0.011(2)
C2 0.036(3) 0.035(3) 0.033(3) 0.002(2) 0.001(2) 0.012(2)
C3 0.025(2) 0.027(2) 0.030(3) 0.0067(19) -0.004(2) 0.000(2)
C4 0.022(2) 0.019(2) 0.033(3) -0.0003(18) -0.003(2) 0.002(2)
C5 0.029(3) 0.029(3) 0.038(3) 0.001(2) 0.001(2) -0.010(2)
C6 0.036(3) 0.047(3) 0.030(3) 0.003(2) -0.003(2) -0.007(2)
C7 0.033(3) 0.028(2) 0.025(3) 0.0036(19) 0.001(2) 0.002(2)
C8 0.030(3) 0.042(3) 0.019(2) 0.0055(19) 0.0049(19) 0.003(2)
C9 0.028(3) 0.046(3) 0.020(2) -0.001(2) 0.0025(19) -0.007(2)
C10 0.048(3) 0.035(3) 0.028(3) -0.001(2) 0.003(2) -0.001(2)
C11 0.034(3) 0.056(3) 0.019(2) 0.002(2) 0.000(2) -0.005(3)
C12 0.055(4) 0.055(4) 0.031(3) -0.012(2) 0.009(3) -0.014(3)
C13 0.027(3) 0.076(4) 0.026(3) -0.001(3) -0.004(2) -0.013(3)
C14 0.037(3) 0.073(4) 0.022(3) 0.000(2) 0.002(2) 0.004(3)
C15 0.046(3) 0.060(4) 0.027(3) 0.005(2) 0.003(2) 0.006(3)
C16 0.035(3) 0.049(3) 0.021(2) 0.005(2) 0.006(2) 0.006(2)
C17 0.043(3) 0.034(3) 0.026(3) 0.000(2) 0.004(2) 0.006(2)
O18 0.061(3) 0.078(3) 0.044(3) -0.017(2) -0.010(2) 0.024(2)
C18 0.094(6) 0.089(5) 0.043(4) 0.008(3) -0.008(4) 0.004(5)

loop_
_atom_type_symbol
_atom_type_description
_atom_type_scat_dispersion_real
_atom_type_scat_dispersion_imag
_atom_type_scat_source
C C 0.0033 0.0016 'International Tables Vol C Tables 4.2.6.8 and 6.1.1.4'
H H 0.0000 0.0000 'International Tables Vol C Tables 4.2.6.8 and 6.1.1.4'
N N 0.0061 0.0033 'International Tables Vol C Tables 4.2.6.8 and 6.1.1.4'
O O 0.0106 0.0060 'International Tables Vol C Tables 4.2.6.8 and 6.1.1.4'
F F 0.0171 0.0103 'International Tables Vol C Tables 4.2.6.8 and 6.1.1.4'
Br Br -0.2901 2.4595 'International Tables Vol C Tables 4.2.6.8 and 6.1.1.4'

loop_
_geom_angle_atom_site_label_1
_geom_angle_atom_site_label_2
_geom_angle_atom_site_label_3
_geom_angle
C4 N1 C7 111.5(3)
C4 N1 C1 108.2(3)
C7 N1 C1 112.5(3)
C4 N1 C5 109.1(3)
C7 N1 C5 107.5(3)
C1 N1 C5 107.9(4)
C6 N2 C2 108.9(4)
C6 N2 C3 108.3(4)
C2 N2 C3 107.8(4)
N1 C1 C2 107.9(4)
N1 C1 H1A 110.1
C2 C1 H1A 110.1
N1 C1 H1B 110.1
C2 C1 H1B 110.1
H1A C1 H1B 108.4
N2 C2 C1 111.9(4)
N2 C2 H2A 109.2
C1 C2 H2A 109.2
N2 C2 H2B 109.2
C1 C2 H2B 109.2
H2A C2 H2B 107.9
N2 C3 C4 111.2(3)
N2 C3 H3A 109.4
C4 C3 H3A 109.4
N2 C3 H3B 109.4
C4 C3 H3B 109.4
H3A C3 H3B 108.0
N1 C4 C3 108.7(3)
N1 C4 H4A 110.0
C3 C4 H4A 110.0
N1 C4 H4B 110.0
C3 C4 H4B 110.0
H4A C4 H4B 108.3
N1 C5 C6 108.4(4)
N1 C5 H5A 110.0
C6 C5 H5A 110.0
N1 C5 H5B 110.0
C6 C5 H5B 110.0
H5A C5 H5B 108.4
N2 C6 C5 111.9(4)
N2 C6 H6A 109.2
C5 C6 H6A 109.2
N2 C6 H6B 109.2
C5 C6 H6B 109.2
H6A C6 H6B 107.9
C8 C7 N1 114.2(4)
C8 C7 H7A 108.7
N1 C7 H7A 108.7
C8 C7 H7B 108.7
N1 C7 H7B 108.7
H7A C7 H7B 107.6
C17 C8 C9 116.8(5)
C17 C8 C7 122.9(4)
C9 C8 C7 120.3(4)
F9 C9 C10 119.2(4)
F9 C9 C8 118.8(4)
C10 C9 C8 122.0(5)
F10 C10 C9 118.8(5)
F10 C10 C11 120.9(5)
C9 C10 C11 120.3(5)
C10 C11 C16 119.7(5)
C10 C11 C12 123.3(5)
C16 C11 C12 116.9(5)
F12 C12 C13 120.0(5)
F12 C12 C11 118.8(5)
C13 C12 C11 121.2(5)
F13 C13 C12 118.5(6)
F13 C13 C14 120.5(5)
C12 C13 C14 120.9(5)
C15 C14 F14 119.3(6)
C15 C14 C13 120.3(5)
F14 C14 C13 120.4(5)
C14 C15 F15 120.0(5)
C14 C15 C16 121.0(6)
F15 C15 C16 118.9(5)
C15 C16 C17 123.6(5)
C15 C16 C11 119.6(5)
C17 C16 C11 116.8(4)
C8 C17 F17 116.9(4)
C8 C17 C16 124.2(5)
F17 C17 C16 118.9(4)
C18 O18 H18 115(5)
O18 C18 H18A 109.5
O18 C18 H18B 109.5
H18A C18 H18B 109.5
O18 C18 H18C 109.5
H18A C18 H18C 109.5
H18B C18 H18C 109.5

loop_
_geom_bond_atom_site_label_1
_geom_bond_atom_site_label_2
_geom_bond_distance
F9 C9 1.334(5)
F10 C10 1.345(6)
F12 C12 1.334(6)
F13 C13 1.361(6)
F14 C14 1.350(6)
F15 C15 1.351(6)
F17 C17 1.381(6)
N1 C4 1.506(5)
N1 C7 1.509(6)
N1 C1 1.517(5)
N1 C5 1.517(6)
N2 C6 1.453(6)
N2 C2 1.467(6)
N2 C3 1.477(6)
C1 C2 1.545(7)
C1 H1A 0.9900
C1 H1B 0.9900
C2 H2A 0.9900
C2 H2B 0.9900
C3 C4 1.543(6)
C3 H3A 0.9900
C3 H3B 0.9900
C4 H4A 0.9900
C4 H4B 0.9900
C5 C6 1.533(7)
C5 H5A 0.9900
C5 H5B 0.9900
C6 H6A 0.9900
C6 H6B 0.9900
C7 C8 1.503(7)
C7 H7A 0.9900
C7 H7B 0.9900
C8 C17 1.355(7)
C8 C9 1.433(7)
C9 C10 1.355(7)
C10 C11 1.413(7)
C11 C16 1.422(7)
C11 C12 1.422(7)
C12 C13 1.368(8)
C13 C14 1.385(8)
C14 C15 1.346(8)
C15 C16 1.417(7)
C16 C17 1.419(7)
O18 C18 1.390(7)
O18 H18 0.84(2)
C18 H18A 0.9800
C18 H18B 0.9800
C18 H18C 0.9800

loop_
_geom_hbond_atom_site_label_D
_geom_hbond_atom_site_label_H
_geom_hbond_atom_site_label_A
_geom_hbond_distance_DH
_geom_hbond_distance_HA
_geom_hbond_distance_DA
_geom_hbond_angle_DHA
O18 H18 Br1 0.84(2) 2.39(2) 3.228(4) 173(7)

loop_
_geom_torsion_atom_site_label_1
_geom_torsion_atom_site_label_2
_geom_torsion_atom_site_label_3
_geom_torsion_atom_site_label_4
_geom_torsion
C4 N1 C1 C2 -65.8(4)
C7 N1 C1 C2 170.6(4)
C5 N1 C1 C2 52.1(5)
C6 N2 C2 C1 -65.2(5)
C3 N2 C2 C1 52.2(5)
N1 C1 C2 N2 11.4(5)
C6 N2 C3 C4 51.9(5)
C2 N2 C3 C4 -65.8(5)
C7 N1 C4 C3 177.1(3)
C1 N1 C4 C3 52.9(4)
C5 N1 C4 C3 -64.3(4)
N2 C3 C4 N1 11.5(5)
C4 N1 C5 C6 50.9(5)
C7 N1 C5 C6 171.9(4)
C1 N1 C5 C6 -66.5(5)
C2 N2 C6 C5 50.5(5)
C3 N2 C6 C5 -66.5(5)
N1 C5 C6 N2 13.3(6)
C4 N1 C7 C8 -62.9(5)
C1 N1 C7 C8 58.9(5)
C5 N1 C7 C8 177.6(4)
N1 C7 C8 C17 -93.1(5)
N1 C7 C8 C9 89.5(5)
C17 C8 C9 F9 -176.4(4)
C7 C8 C9 F9 1.2(6)
C17 C8 C9 C10 2.8(7)
C7 C8 C9 C10 -179.6(4)
F9 C9 C10 F10 -3.4(7)
C8 C9 C10 F10 177.4(4)
F9 C9 C10 C11 178.3(4)
C8 C9 C10 C11 -0.9(7)
F10 C10 C11 C16 179.4(4)
C9 C10 C11 C16 -2.4(7)
F10 C10 C11 C12 1.6(7)
C9 C10 C11 C12 179.8(5)
C10 C11 C12 F12 -2.4(7)
C16 C11 C12 F12 179.7(4)
C10 C11 C12 C13 177.6(5)
C16 C11 C12 C13 -0.3(7)
F12 C12 C13 F13 1.9(7)
C11 C12 C13 F13 -178.1(4)
F12 C12 C13 C14 178.6(5)
C11 C12 C13 C14 -1.4(8)
F13 C13 C14 C15 178.8(5)
C12 C13 C14 C15 2.2(8)
F13 C13 C14 F14 -1.3(8)
C12 C13 C14 F14 -177.9(5)
F14 C14 C15 F15 1.2(7)
C13 C14 C15 F15 -178.9(4)
F14 C14 C15 C16 178.9(4)
C13 C14 C15 C16 -1.2(8)
C14 C15 C16 C17 179.2(5)
F15 C15 C16 C17 -3.1(7)
C14 C15 C16 C11 -0.5(7)
F15 C15 C16 C11 177.2(4)
C10 C11 C16 C15 -176.7(4)
C12 C11 C16 C15 1.2(7)
C10 C11 C16 C17 3.6(7)
C12 C11 C16 C17 -178.5(4)
C9 C8 C17 F17 177.3(4)
C7 C8 C17 F17 -0.2(7)
C9 C8 C17 C16 -1.5(7)
C7 C8 C17 C16 -179.0(4)
C15 C16 C17 C8 178.6(5)
C11 C16 C17 C8 -1.6(7)
C15 C16 C17 F17 -0.2(7)
C11 C16 C17 F17 179.6(4)
